data_2214778
loop_
_publ_author_name
'Bigdeli, M. Ali'
'Mahdavinia, Gholam Hossein'
'Amani, Vahid'

_publ_section_title
9-(4-Bromophenyl)-3,3,6,6-tetramethyl-3,4,6,7-tetrahydro-2<i>H</i>-xanthene-1,8(5<i>H</i>,9<i>H</i>)-dione
_journal_coeditor_code LH2439
_journal_issue 8
_journal_name_full 'Acta Crystallographica Section E'
_journal_page_first o3493
_journal_page_last o3493
_journal_paper_doi 10.1107/S1600536807033545
_journal_volume 63
_journal_year 2007
_chemical_formula_iupac 'C23 H25 Br O3'
_chemical_formula_moiety 'C23 H25 Br O3'
_chemical_formula_sum 'C23 H25 Br O3'
_chemical_formula_weight 429.34
_chemical_name_systematic
;
9-(4-Bromophenyl)-3,3,6,6-tetramethyl-3,4,6,7-tetrahydro-2H-xanthene-
1,8(5H,9H)-dione
;
_space_group_IT_number 14
_symmetry_cell_setting monoclinic
_symmetry_space_group_name_Hall '-P 2yn'
_symmetry_space_group_name_H-M 'P 1 21/n 1'
_atom_sites_solution_hydrogens geom
_atom_sites_solution_primary direct
_atom_sites_solution_secondary difmap
_audit_creation_method SHELXL-97
_cell_angle_alpha 90.00
_cell_angle_beta 97.488(5)
_cell_angle_gamma 90.00
_cell_formula_units_Z 4
_cell_length_a 5.9667(6)
_cell_length_b 19.5626(18)
_cell_length_c 17.389(2)
_cell_measurement_reflns_used 475
_cell_measurement_temperature 100(2)
_cell_measurement_theta_max 30
_cell_measurement_theta_min 3
_cell_volume 2012.4(4)
_computing_cell_refinement 'SAINT (Bruker, 2001)'
_computing_data_collection 'APEX2 (Bruker, 2005)'
_computing_data_reduction SAINT
_computing_molecular_graphics SHELXTL
_computing_publication_material SHELXTL
_computing_structure_refinement SHELXTL
_computing_structure_solution 'SHELXTL (Sheldrick, 1998)'
_diffrn_ambient_temperature 100(2)
_diffrn_measured_fraction_theta_full 0.992
_diffrn_measured_fraction_theta_max 0.992
_diffrn_measurement_device_type 'Bruker SMART APEXII CCD area-detector'
_diffrn_measurement_method '\f and \w'
_diffrn_radiation_monochromator graphite
_diffrn_radiation_source 'fine-focus sealed tube'
_diffrn_radiation_type MoK\a
_diffrn_radiation_wavelength 0.71073
_diffrn_reflns_av_R_equivalents 0.0283
_diffrn_reflns_av_sigmaI/netI 0.0409
_diffrn_reflns_limit_h_max 7
_diffrn_reflns_limit_h_min -7
_diffrn_reflns_limit_k_max 11
_diffrn_reflns_limit_k_min -25
_diffrn_reflns_limit_l_max 20
_diffrn_reflns_limit_l_min -22
_diffrn_reflns_number 10510
_diffrn_reflns_theta_full 28.00
_diffrn_reflns_theta_max 28.00
_diffrn_reflns_theta_min 1.57
_exptl_absorpt_coefficient_mu 2.063
_exptl_absorpt_correction_T_max 0.596
_exptl_absorpt_correction_T_min 0.541
_exptl_absorpt_correction_type multi-scan
_exptl_absorpt_process_details '(SADADS; Sheldrick, 2003)'
_exptl_crystal_colour colourless
_exptl_crystal_density_diffrn 1.417
_exptl_crystal_density_method 'not measured'
_exptl_crystal_description plate
_exptl_crystal_F_000 888
_exptl_crystal_size_max 0.30
_exptl_crystal_size_mid 0.25
_exptl_crystal_size_min 0.25
_refine_diff_density_max 0.455
_refine_diff_density_min -0.357
_refine_ls_extinction_method none
_refine_ls_goodness_of_fit_ref 1.000
_refine_ls_hydrogen_treatment constr
_refine_ls_matrix_type full
_refine_ls_number_parameters 248
_refine_ls_number_reflns 4809
_refine_ls_number_restraints 0
_refine_ls_restrained_S_all 1.000
_refine_ls_R_factor_all 0.0447
_refine_ls_R_factor_gt 0.0313
_refine_ls_shift/su_max 0.001
_refine_ls_shift/su_mean 0.000
_refine_ls_structure_factor_coef Fsqd
_refine_ls_weighting_details 'calc w=1/[\s^2^(Fo^2^)+(0.039P)^2^+0.432P] where P=(Fo^2^+2Fc^2^)/3'
_refine_ls_weighting_scheme calc
_refine_ls_wR_factor_gt 0.0720
_refine_ls_wR_factor_ref 0.0768
_reflns_number_gt 3885
_reflns_number_total 4809
_reflns_threshold_expression I>2\s(I)
_cod_data_source_file lh2439.cif
_cod_data_source_block I
_cod_original_cell_volume 2012.5(4)
_cod_original_sg_symbol_H-M 'P 21/n'
_cod_database_code 2214778
_cod_database_fobs_code 2214778

loop_
_symmetry_equiv_pos_as_xyz
'x, y, z'
'-x+1/2, y+1/2, -z+1/2'
'-x, -y, -z'
'x-1/2, -y-1/2, z-1/2'

loop_
_atom_site_type_symbol
_atom_site_label
_atom_site_fract_x
_atom_site_fract_y
_atom_site_fract_z
_atom_site_U_iso_or_equiv
_atom_site_adp_type
_atom_site_calc_flag
_atom_site_refinement_flags
_atom_site_occupancy
Br Br1 1.07429(3) 0.101879(10) 1.012508(11) 0.02169(7) Uani d . 1
O O1 1.0166(2) 0.30464(7) 0.62322(8) 0.0153(3) Uani d . 1
O O2 0.6944(2) 0.40950(7) 0.82823(8) 0.0226(3) Uani d . 1
O O3 0.3829(2) 0.18458(7) 0.69070(8) 0.0225(3) Uani d . 1
C C1 0.7060(3) 0.28876(9) 0.73700(10) 0.0133(4) Uani d . 1
H H1A 0.5487 0.3038 0.7425 0.016 Uiso calc R 1
C C2 0.8510(3) 0.35134(9) 0.72954(11) 0.0141(4) Uani d . 1
C C3 0.8399(3) 0.40817(10) 0.78432(11) 0.0166(4) Uani d . 1
C C4 1.0180(3) 0.46320(10) 0.78548(11) 0.0187(4) Uani d . 1
H H4A 1.1539 0.4486 0.8204 0.022 Uiso calc R 1
H H4B 0.9603 0.5054 0.8074 0.022 Uiso calc R 1
C C5 1.0877(3) 0.47985(10) 0.70564(11) 0.0153(4) Uani d . 1
C C6 1.1546(3) 0.41280(9) 0.66840(12) 0.0172(4) Uani d . 1
H H6A 1.1613 0.4208 0.6125 0.021 Uiso calc R 1
H H6B 1.3078 0.3994 0.6925 0.021 Uiso calc R 1
C C7 0.9954(3) 0.35544(9) 0.67685(11) 0.0139(4) Uani d . 1
C C8 0.8913(3) 0.51453(10) 0.65452(12) 0.0208(4) Uani d . 1
H H8A 0.8539 0.5577 0.6785 0.031 Uiso calc R 1
H H8B 0.7590 0.4844 0.6492 0.031 Uiso calc R 1
H H8C 0.9354 0.5237 0.6032 0.031 Uiso calc R 1
C C9 1.2920(3) 0.52753(10) 0.71582(12) 0.0201(4) Uani d . 1
H H9A 1.2500 0.5709 0.7381 0.030 Uiso calc R 1
H H9B 1.3425 0.5360 0.6653 0.030 Uiso calc R 1
H H9C 1.4148 0.5062 0.7506 0.030 Uiso calc R 1
C C10 0.7008(3) 0.24655(9) 0.66414(10) 0.0132(4) Uani d . 1
C C11 0.5247(3) 0.19420(10) 0.64695(11) 0.0158(4) Uani d . 1
C C12 0.5197(3) 0.15530(10) 0.57155(11) 0.0176(4) Uani d . 1
H H12A 0.4286 0.1814 0.5298 0.021 Uiso calc R 1
H H12B 0.4434 0.1109 0.5766 0.021 Uiso calc R 1
C C13 0.7542(3) 0.14199(10) 0.54758(11) 0.0158(4) Uani d . 1
C C14 0.8750(3) 0.21109(9) 0.54547(11) 0.0148(4) Uani d . 1
H H14A 1.0369 0.2030 0.5416 0.018 Uiso calc R 1
H H14B 0.8100 0.2364 0.4985 0.018 Uiso calc R 1
C C15 0.8556(3) 0.25385(9) 0.61514(11) 0.0135(4) Uani d . 1
C C16 0.7290(4) 0.11028(11) 0.46627(12) 0.0247(5) Uani d . 1
H H16A 0.6499 0.0664 0.4669 0.037 Uiso calc R 1
H H16B 0.8791 0.1029 0.4506 0.037 Uiso calc R 1
H H16C 0.6421 0.1412 0.4294 0.037 Uiso calc R 1
C C17 0.8883(3) 0.09338(10) 0.60568(12) 0.0208(4) Uani d . 1
H H17A 0.8089 0.0495 0.6058 0.031 Uiso calc R 1
H H17B 0.9025 0.1135 0.6577 0.031 Uiso calc R 1
H H17C 1.0391 0.0860 0.5906 0.031 Uiso calc R 1
C C18 0.7980(3) 0.24673(9) 0.80815(11) 0.0132(4) Uani d . 1
C C19 0.6719(3) 0.23501(10) 0.86853(11) 0.0159(4) Uani d . 1
H H19A 0.5281 0.2561 0.8675 0.019 Uiso calc R 1
C C20 0.7523(3) 0.19291(10) 0.93060(11) 0.0171(4) Uani d . 1
H H20A 0.6638 0.1844 0.9712 0.021 Uiso calc R 1
C C21 0.9646(3) 0.16371(9) 0.93175(10) 0.0152(4) Uani d . 1
C C22 1.0978(3) 0.17662(9) 0.87388(11) 0.0150(4) Uani d . 1
H H22A 1.2449 0.1575 0.8765 0.018 Uiso calc R 1
C C23 1.0130(3) 0.21796(10) 0.81204(11) 0.0153(4) Uani d . 1
H H23A 1.1026 0.2268 0.7718 0.018 Uiso calc R 1

loop_
_atom_site_aniso_label
_atom_site_aniso_U_11
_atom_site_aniso_U_22
_atom_site_aniso_U_33
_atom_site_aniso_U_12
_atom_site_aniso_U_13
_atom_site_aniso_U_23
Br1 0.02593(11) 0.02092(11) 0.01725(11) 0.00010(8) -0.00079(8) 0.00554(8)
O1 0.0155(6) 0.0123(6) 0.0191(7) -0.0014(5) 0.0064(5) -0.0013(5)
O2 0.0278(8) 0.0190(7) 0.0232(8) 0.0021(6) 0.0111(6) -0.0018(6)
O3 0.0178(7) 0.0264(8) 0.0252(8) -0.0045(6) 0.0094(6) -0.0022(6)
C1 0.0123(8) 0.0123(9) 0.0164(9) 0.0015(7) 0.0057(7) -0.0002(7)
C2 0.0144(9) 0.0120(9) 0.0158(9) 0.0016(7) 0.0011(7) 0.0021(7)
C3 0.0204(9) 0.0141(9) 0.0152(9) 0.0048(7) 0.0019(8) 0.0026(7)
C4 0.0249(10) 0.0158(9) 0.0155(9) -0.0004(8) 0.0028(8) -0.0016(7)
C5 0.0163(9) 0.0122(9) 0.0171(9) 0.0001(7) 0.0008(7) 0.0008(7)
C6 0.0179(9) 0.0151(9) 0.0196(10) 0.0002(7) 0.0057(8) 0.0001(7)
C7 0.0150(9) 0.0118(9) 0.0147(9) 0.0033(7) 0.0012(7) 0.0008(7)
C8 0.0233(10) 0.0158(9) 0.0226(10) 0.0024(8) 0.0007(8) 0.0028(8)
C9 0.0229(10) 0.0144(9) 0.0227(10) -0.0027(8) 0.0020(8) -0.0004(8)
C10 0.0129(8) 0.0138(9) 0.0129(9) 0.0017(7) 0.0015(7) 0.0017(7)
C11 0.0114(8) 0.0176(9) 0.0183(10) 0.0021(7) 0.0013(7) 0.0012(7)
C12 0.0126(9) 0.0210(10) 0.0190(10) -0.0027(8) 0.0014(7) -0.0026(8)
C13 0.0139(9) 0.0166(9) 0.0170(9) -0.0015(7) 0.0028(7) -0.0009(7)
C14 0.0165(9) 0.0141(9) 0.0143(9) 0.0013(7) 0.0035(7) 0.0015(7)
C15 0.0127(8) 0.0115(9) 0.0160(9) 0.0006(7) 0.0006(7) 0.0025(7)
C16 0.0257(11) 0.0283(12) 0.0205(10) -0.0050(9) 0.0043(8) -0.0098(9)
C17 0.0198(10) 0.0173(10) 0.0257(11) -0.0005(8) 0.0042(8) 0.0012(8)
C18 0.0156(9) 0.0100(8) 0.0141(9) -0.0016(7) 0.0028(7) -0.0027(7)
C19 0.0150(9) 0.0151(9) 0.0183(10) 0.0003(7) 0.0046(7) -0.0008(7)
C20 0.0184(9) 0.0179(9) 0.0164(9) -0.0020(8) 0.0074(8) -0.0010(7)
C21 0.0215(9) 0.0107(9) 0.0126(9) -0.0035(7) -0.0011(7) -0.0003(7)
C22 0.0117(8) 0.0137(9) 0.0193(9) -0.0002(7) 0.0004(7) -0.0028(7)
C23 0.0159(9) 0.0160(9) 0.0150(9) -0.0012(7) 0.0054(7) -0.0006(7)

loop_
_atom_type_symbol
_atom_type_description
_atom_type_scat_dispersion_real
_atom_type_scat_dispersion_imag
_atom_type_scat_source
C C 0.0033 0.0016 'International Tables Vol C Tables 4.2.6.8 and 6.1.1.4'
H H 0.0000 0.0000 'International Tables Vol C Tables 4.2.6.8 and 6.1.1.4'
O O 0.0106 0.0060 'International Tables Vol C Tables 4.2.6.8 and 6.1.1.4'
Br Br -0.2901 2.4595 'International Tables Vol C Tables 4.2.6.8 and 6.1.1.4'

loop_
_geom_angle_atom_site_label_1
_geom_angle_atom_site_label_2
_geom_angle_atom_site_label_3
_geom_angle
C15 O1 C7 117.69(14)
C10 C1 C2 108.65(15)
C10 C1 C18 110.57(15)
C2 C1 C18 110.83(14)
C10 C1 H1A 108.9
C2 C1 H1A 108.9
C18 C1 H1A 108.9
C7 C2 C3 118.99(17)
C7 C2 C1 122.19(17)
C3 C2 C1 118.76(16)
O2 C3 C2 120.88(18)
O2 C3 C4 121.95(18)
C2 C3 C4 117.15(17)
C3 C4 C5 114.33(16)
C3 C4 H4A 108.7
C5 C4 H4A 108.7
C3 C4 H4B 108.7
C5 C4 H4B 108.7
H4A C4 H4B 107.6
C9 C5 C8 109.59(16)
C9 C5 C4 109.33(15)
C8 C5 C4 109.97(16)
C9 C5 C6 108.81(15)
C8 C5 C6 110.71(16)
C4 C5 C6 108.40(15)
C7 C6 C5 113.37(16)
C7 C6 H6A 108.9
C5 C6 H6A 108.9
C7 C6 H6B 108.9
C5 C6 H6B 108.9
H6A C6 H6B 107.7
C2 C7 O1 122.87(17)
C2 C7 C6 126.02(17)
O1 C7 C6 111.10(16)
C5 C8 H8A 109.5
C5 C8 H8B 109.5
H8A C8 H8B 109.5
C5 C8 H8C 109.5
H8A C8 H8C 109.5
H8B C8 H8C 109.5
C5 C9 H9A 109.5
C5 C9 H9B 109.5
H9A C9 H9B 109.5
C5 C9 H9C 109.5
H9A C9 H9C 109.5
H9B C9 H9C 109.5
C15 C10 C11 118.52(17)
C15 C10 C1 122.26(17)
C11 C10 C1 119.19(16)
O3 C11 C10 120.96(18)
O3 C11 C12 121.63(17)
C10 C11 C12 117.35(16)
C11 C12 C13 113.92(15)
C11 C12 H12A 108.8
C13 C12 H12A 108.8
C11 C12 H12B 108.8
C13 C12 H12B 108.8
H12A C12 H12B 107.7
C12 C13 C16 109.65(15)
C12 C13 C17 110.01(16)
C16 C13 C17 109.65(16)
C12 C13 C14 107.77(16)
C16 C13 C14 108.90(16)
C17 C13 C14 110.81(15)
C15 C14 C13 112.87(16)
C15 C14 H14A 109.0
C13 C14 H14A 109.0
C15 C14 H14B 109.0
C13 C14 H14B 109.0
H14A C14 H14B 107.8
C10 C15 O1 122.71(17)
C10 C15 C14 126.09(17)
O1 C15 C14 111.18(15)
C13 C16 H16A 109.5
C13 C16 H16B 109.5
H16A C16 H16B 109.5
C13 C16 H16C 109.5
H16A C16 H16C 109.5
H16B C16 H16C 109.5
C13 C17 H17A 109.5
C13 C17 H17B 109.5
H17A C17 H17B 109.5
C13 C17 H17C 109.5
H17A C17 H17C 109.5
H17B C17 H17C 109.5
C19 C18 C23 118.85(17)
C19 C18 C1 121.92(16)
C23 C18 C1 119.21(16)
C18 C19 C20 121.21(18)
C18 C19 H19A 119.4
C20 C19 H19A 119.4
C21 C20 C19 118.45(18)
C21 C20 H20A 120.8
C19 C20 H20A 120.8
C22 C21 C20 121.61(17)
C22 C21 Br1 118.50(14)
C20 C21 Br1 119.86(14)
C21 C22 C23 118.93(17)
C21 C22 H22A 120.5
C23 C22 H22A 120.5
C22 C23 C18 120.88(17)
C22 C23 H23A 119.6
C18 C23 H23A 119.6

loop_
_geom_bond_atom_site_label_1
_geom_bond_atom_site_label_2
_geom_bond_distance
Br1 C21 1.9037(18)
O1 C15 1.376(2)
O1 C7 1.380(2)
O2 C3 1.229(2)
O3 C11 1.224(2)
C1 C10 1.509(3)
C1 C2 1.514(3)
C1 C18 1.527(3)
C1 H1A 1.0000
C2 C7 1.340(3)
C2 C3 1.471(3)
C3 C4 1.511(3)
C4 C5 1.535(3)
C4 H4A 0.9900
C4 H4B 0.9900
C5 C9 1.527(3)
C5 C8 1.534(3)
C5 C6 1.539(3)
C6 C7 1.490(3)
C6 H6A 0.9900
C6 H6B 0.9900
C8 H8A 0.9800
C8 H8B 0.9800
C8 H8C 0.9800
C9 H9A 0.9800
C9 H9B 0.9800
C9 H9C 0.9800
C10 C15 1.343(3)
C10 C11 1.470(3)
C11 C12 1.513(3)
C12 C13 1.533(3)
C12 H12A 0.9900
C12 H12B 0.9900
C13 C16 1.533(3)
C13 C17 1.534(3)
C13 C14 1.535(3)
C14 C15 1.489(3)
C14 H14A 0.9900
C14 H14B 0.9900
C16 H16A 0.9800
C16 H16B 0.9800
C16 H16C 0.9800
C17 H17A 0.9800
C17 H17B 0.9800
C17 H17C 0.9800
C18 C19 1.388(3)
C18 C23 1.394(3)
C19 C20 1.392(3)
C19 H19A 0.9500
C20 C21 1.387(3)
C20 H20A 0.9500
C21 C22 1.385(3)
C22 C23 1.387(3)
C22 H22A 0.9500
C23 H23A 0.9500

loop_
_geom_torsion_atom_site_label_1
_geom_torsion_atom_site_label_2
_geom_torsion_atom_site_label_3
_geom_torsion_atom_site_label_4
_geom_torsion
C10 C1 C2 C7 -16.9(2)
C18 C1 C2 C7 104.8(2)
C10 C1 C2 C3 165.88(15)
C18 C1 C2 C3 -72.4(2)
C7 C2 C3 O2 172.65(17)
C1 C2 C3 O2 -10.1(3)
C7 C2 C3 C4 -9.0(2)
C1 C2 C3 C4 168.34(16)
O2 C3 C4 C5 -145.33(18)
C2 C3 C4 C5 36.3(2)
C3 C4 C5 C9 -171.30(16)
C3 C4 C5 C8 68.3(2)
C3 C4 C5 C6 -52.8(2)
C9 C5 C6 C7 162.90(16)
C8 C5 C6 C7 -76.6(2)
C4 C5 C6 C7 44.1(2)
C3 C2 C7 O1 -179.88(16)
C1 C2 C7 O1 2.9(3)
C3 C2 C7 C6 1.2(3)
C1 C2 C7 C6 -175.97(17)
C15 O1 C7 C2 11.6(2)
C15 O1 C7 C6 -169.34(15)
C5 C6 C7 C2 -20.5(3)
C5 C6 C7 O1 160.52(15)
C2 C1 C10 C15 18.7(2)
C18 C1 C10 C15 -103.1(2)
C2 C1 C10 C11 -163.02(15)
C18 C1 C10 C11 75.1(2)
C15 C10 C11 O3 178.39(18)
C1 C10 C11 O3 0.1(3)
C15 C10 C11 C12 -4.3(2)
C1 C10 C11 C12 177.34(16)
O3 C11 C12 C13 -147.91(18)
C10 C11 C12 C13 34.8(2)
C11 C12 C13 C16 -173.17(17)
C11 C12 C13 C17 66.2(2)
C11 C12 C13 C14 -54.8(2)
C12 C13 C14 C15 46.4(2)
C16 C13 C14 C15 165.24(16)
C17 C13 C14 C15 -74.1(2)
C11 C10 C15 O1 175.09(16)
C1 C10 C15 O1 -6.7(3)
C11 C10 C15 C14 -3.3(3)
C1 C10 C15 C14 174.92(17)
C7 O1 C15 C10 -9.7(2)
C7 O1 C15 C14 168.91(15)
C13 C14 C15 C10 -19.5(3)
C13 C14 C15 O1 161.93(15)
C10 C1 C18 C19 -120.65(18)
C2 C1 C18 C19 118.80(19)
C10 C1 C18 C23 58.0(2)
C2 C1 C18 C23 -62.6(2)
C23 C18 C19 C20 -2.8(3)
C1 C18 C19 C20 175.76(17)
C18 C19 C20 C21 1.3(3)
C19 C20 C21 C22 1.3(3)
C19 C20 C21 Br1 -176.57(14)
C20 C21 C22 C23 -2.2(3)
Br1 C21 C22 C23 175.70(14)
C21 C22 C23 C18 0.6(3)
C19 C18 C23 C22 1.9(3)
C1 C18 C23 C22 -176.73(16)

loop_
_cod_related_entry_id
_cod_related_entry_database
_cod_related_entry_code
1 ChemSpider 1003724
